data_4314446
loop_
_publ_author_name
'Alexander E. J. Broomsgrove'
'David A. Addy'
'Angela Di Paolo'
'Ian R. Morgan'
'Christopher Bresner'
'Victoria Chislett'
'Ian A. Fallis'
'Amber L. Thompson'
'Dragoslav Vidovic'
'Simon Aldridge'

_publ_contact_author 'Simon Aldridge'
_publ_contact_author_email Simon.Aldridge@chem.ox.ac.uk
_publ_section_title
;
 Evaluation of Electronics, Electrostatics and Hydrogen Bond Cooperativity
 in the Binding of Cyanide and Fluoride by Lewis Acidic Ferrocenylboranes
;
_journal_name_full 'Inorganic Chemistry'
_journal_page_first 157
_journal_page_last 173
_journal_paper_doi 10.1021/ic901673u
_journal_volume 49
_journal_year 2010
_chemical_formula_moiety 'C28 H30 B1 Br1 Fe1'
_chemical_formula_sum 'C28 H30 B Br Fe'
_chemical_formula_weight 513.11
_space_group_IT_number 14
_symmetry_cell_setting monoclinic
_symmetry_space_group_name_Hall '-P 2yn'
_symmetry_space_group_name_H-M 'P 1 21/n 1'
_atom_sites_solution_hydrogens geom
_atom_sites_solution_primary direct
_audit_creation_date 08-09-18
_audit_creation_method CRYSTALS_ver_12.86
_cell_angle_alpha 90
_cell_angle_beta 106.9697(8)
_cell_angle_gamma 90
_cell_formula_units_Z 4
_cell_length_a 10.5687(1)
_cell_length_b 15.5960(3)
_cell_length_c 14.8927(2)
_cell_measurement_reflns_used 5388
_cell_measurement_temperature 150
_cell_measurement_theta_max 27
_cell_measurement_theta_min 5
_cell_volume 2347.87(6)
_computing_cell_refinement 'DENZO/SCALEPACK (Otwinowski & Minor, 1997)'
_computing_data_collection 'COLLECT (Nonius, 1997-2001).'
_computing_data_reduction 'DENZO/SCALEPACK (Otwinowski & Minor, 1997)'
_computing_molecular_graphics 'CAMERON (Watkin et al., 1996)'
_computing_publication_material 'CRYSTALS (Betteridge et al., 2003)'
_computing_structure_refinement 'CRYSTALS (Betteridge et al., 2003)'
_computing_structure_solution 'SIR92 (Altomare et al., 1994)'
_diffrn_ambient_temperature 150
_diffrn_measured_fraction_theta_full 0.993
_diffrn_measured_fraction_theta_max 0.992
_diffrn_measurement_device 'Nonius KappaCCD'
_diffrn_measurement_device_type Area
_diffrn_measurement_method \w
_diffrn_radiation_monochromator graphite
_diffrn_radiation_type 'Mo K\a'
_diffrn_radiation_wavelength 0.71073
_diffrn_reflns_av_R_equivalents 0.030
_diffrn_reflns_limit_h_max 13
_diffrn_reflns_limit_h_min -13
_diffrn_reflns_limit_k_max 17
_diffrn_reflns_limit_k_min -20
_diffrn_reflns_limit_l_max 19
_diffrn_reflns_limit_l_min -19
_diffrn_reflns_number 24590
_diffrn_reflns_theta_full 26.938
_diffrn_reflns_theta_max 27.488
_diffrn_reflns_theta_min 5.129
_diffrn_standards_number 0
_exptl_absorpt_coefficient_mu 2.357
_exptl_absorpt_correction_T_max 0.83
_exptl_absorpt_correction_T_min 0.67
_exptl_absorpt_correction_type multi-scan
_exptl_absorpt_process_details 'DENZO/SCALEPACK (Otwinowski & Minor, 1997)'
_exptl_crystal_colour red
_exptl_crystal_density_diffrn 1.452
_exptl_crystal_density_method 'not measured'
_exptl_crystal_description plate
_exptl_crystal_F_000 1056
_exptl_crystal_size_max 0.33
_exptl_crystal_size_mid 0.21
_exptl_crystal_size_min 0.08
_refine_diff_density_max 0.42
_refine_diff_density_min -0.89
_refine_ls_extinction_method None
_refine_ls_goodness_of_fit_ref 0.9771
_refine_ls_hydrogen_treatment noref
_refine_ls_matrix_type full
_refine_ls_number_parameters 280
_refine_ls_number_reflns 5348
_refine_ls_number_restraints 0
_refine_ls_R_factor_all 0.0441
_refine_ls_R_factor_gt 0.0357
_refine_ls_shift/su_max 0.001658
_refine_ls_structure_factor_coef Fsqd
_refine_ls_weighting_details
;
 Method= Modified Sheldrick 
 w=1/[\s^2^(F^2^) + ( 0.03P)^2^ + 2.91P] 
 ,where P=(max(Fo^2^,0) + 2Fc^2^)/3 
;
_refine_ls_weighting_scheme calc
_refine_ls_wR_factor_all 0.0863
_refine_ls_wR_factor_gt 0.0802
_refine_ls_wR_factor_ref 0.0862
_reflns_limit_h_max 13
_reflns_limit_h_min -13
_reflns_limit_k_max 20
_reflns_limit_k_min 0
_reflns_limit_l_max 19
_reflns_limit_l_min 0
_reflns_number_gt 4576
_reflns_number_total 5349
_reflns_threshold_expression I>2.0\s(I)
_oxford_diffrn_Wilson_B_factor 2.71
_oxford_diffrn_Wilson_scale 3.17
_oxford_refine_ls_r_factor_ref 0.0441
_oxford_refine_ls_scale 0.5825(8)
_oxford_reflns_number_all 5349
_oxford_reflns_threshold_expression_ref I>-3.0\s(I)
_oxford_structure_analysis_title 048imdv08
_cod_data_source_file ic901673u_si_002_03.cif
_cod_data_source_block 6
_cod_depositor_comments
;
The following automatic conversions were performed:

'_symmetry_cell_setting' value 'Monoclinic' changed to 'monoclinic'
according to the built-in table from CIF Core dictionary named
'cif_core.dic' version 2.4.1 from 2010-06-29.

Automatic conversion script
Id: cif_fix_values 1646 2011-03-28 12:23:43Z adriana 
;
_cod_original_sg_symbol_H-M 'P 1 21/n 1 '
_cod_original_formula_sum 'C28 H30 B1 Br1 Fe1'
_cod_database_code 4314446

loop_
_symmetry_equiv_pos_as_xyz
x,y,z
-x,-y,-z
-x+1/2,y+1/2,-z+1/2
x+1/2,-y+1/2,z+1/2

loop_
_atom_site_label
_atom_site_type_symbol
_atom_site_fract_x
_atom_site_fract_y
_atom_site_fract_z
_atom_site_U_iso_or_equiv
_atom_site_occupancy
_atom_site_adp_type
_atom_site_refinement_flags_posn
_atom_site_refinement_flags_adp
_atom_site_refinement_flags_occupancy
_atom_site_disorder_assembly
_atom_site_disorder_group
_oxford_atom_site_special_shape
_atom_site_attached_hydrogens
Br1 Br -0.23700(3) 0.170088(19) 0.705703(17) 0.0487 1.0000 Uani . . . . . . .
C2 C -0.1908(2) 0.28409(17) 0.74138(16) 0.0369 1.0000 Uani . . . . . . .
Fe3 Fe -0.01222(3) 0.33242(2) 0.81511(2) 0.0283 1.0000 Uani . . . . . . .
C4 C -0.1494(2) 0.34529(17) 0.68564(17) 0.0402 1.0000 Uani . . . . . . .
C5 C -0.1344(2) 0.42426(19) 0.7344(2) 0.0494 1.0000 Uani . . . . . . .
C6 C -0.1658(2) 0.4112(2) 0.8200(2) 0.0541 1.0000 Uani . . . . . . .
C7 C -0.2010(2) 0.3239(2) 0.82482(18) 0.0471 1.0000 Uani . . . . . . .
C8 C 0.15548(19) 0.28474(14) 0.79377(15) 0.0270 1.0000 Uani . . . . . . .
C9 C 0.18718(18) 0.36576(14) 0.84319(14) 0.0247 1.0000 Uani . . . . . . .
C10 C 0.1513(2) 0.35423(15) 0.92884(15) 0.0302 1.0000 Uani . . . . . . .
C11 C 0.1037(2) 0.27008(17) 0.93217(16) 0.0357 1.0000 Uani . . . . . . .
C12 C 0.1069(2) 0.22662(15) 0.84874(17) 0.0343 1.0000 Uani . . . . . . .
B13 B 0.2538(2) 0.44313(15) 0.80958(15) 0.0231 1.0000 Uani . . . . . . .
C14 C 0.28265(19) 0.43497(13) 0.71103(13) 0.0236 1.0000 Uani . . . . . . .
C15 C 0.36915(19) 0.37316(13) 0.69218(14) 0.0253 1.0000 Uani . . . . . . .
C16 C 0.4380(2) 0.30590(14) 0.76243(15) 0.0299 1.0000 Uani . . . . . . .
C17 C 0.3980(2) 0.37395(14) 0.60658(16) 0.0335 1.0000 Uani . . . . . . .
C18 C 0.3403(3) 0.43198(16) 0.53590(16) 0.0400 1.0000 Uani . . . . . . .
C19 C 0.2522(3) 0.49077(15) 0.55319(16) 0.0384 1.0000 Uani . . . . . . .
C20 C 0.2238(2) 0.49422(13) 0.63871(15) 0.0293 1.0000 Uani . . . . . . .
C21 C 0.1269(2) 0.56078(16) 0.65108(17) 0.0406 1.0000 Uani . . . . . . .
C22 C 0.3696(4) 0.4289(2) 0.4425(2) 0.0649 1.0000 Uani . . . . . . .
C23 C 0.30302(19) 0.52826(13) 0.86882(14) 0.0243 1.0000 Uani . . . . . . .
C24 C 0.2194(2) 0.58579(14) 0.89867(15) 0.0283 1.0000 Uani . . . . . . .
C25 C 0.2660(2) 0.66465(13) 0.93878(14) 0.0288 1.0000 Uani . . . . . . .
C26 C 0.3960(2) 0.68983(13) 0.95450(14) 0.0283 1.0000 Uani . . . . . . .
C27 C 0.4439(2) 0.77641(15) 0.99534(16) 0.0358 1.0000 Uani . . . . . . .
C28 C 0.4810(2) 0.63217(14) 0.93067(14) 0.0288 1.0000 Uani . . . . . . .
C29 C 0.43794(19) 0.55364(13) 0.88820(14) 0.0253 1.0000 Uani . . . . . . .
C30 C 0.5413(2) 0.49662(15) 0.86751(15) 0.0307 1.0000 Uani . . . . . . .
C31 C 0.0750(2) 0.56768(16) 0.88508(19) 0.0409 1.0000 Uani . . . . . . .
H41 H -0.1329 0.3340 0.6262 0.0452 1.0000 Uiso . . . . . . .
H101 H 0.1590 0.3974 0.9765 0.0343 1.0000 Uiso . . . . . . .
H111 H 0.0756 0.2457 0.9839 0.0430 1.0000 Uiso . . . . . . .
H161 H 0.5314 0.3090 0.7720 0.0447 1.0000 Uiso . . . . . . .
H163 H 0.4219 0.3124 0.8219 0.0442 1.0000 Uiso . . . . . . .
H162 H 0.4101 0.2489 0.7386 0.0451 1.0000 Uiso . . . . . . .
H171 H 0.4615 0.3327 0.5961 0.0403 1.0000 Uiso . . . . . . .
H191 H 0.2101 0.5312 0.5061 0.0447 1.0000 Uiso . . . . . . .
H212 H 0.0598 0.5712 0.5936 0.0591 1.0000 Uiso . . . . . . .
H211 H 0.1700 0.6140 0.6729 0.0594 1.0000 Uiso . . . . . . .
H213 H 0.0835 0.5426 0.6953 0.0586 1.0000 Uiso . . . . . . .
H221 H 0.3609 0.4845 0.4148 0.1005 1.0000 Uiso . . . . . . .
H222 H 0.4589 0.4094 0.4491 0.1011 1.0000 Uiso . . . . . . .
H223 H 0.3095 0.3917 0.4003 0.1013 1.0000 Uiso . . . . . . .
H251 H 0.2071 0.7014 0.9556 0.0333 1.0000 Uiso . . . . . . .
H273 H 0.5392 0.7765 1.0187 0.0516 1.0000 Uiso . . . . . . .
H272 H 0.4083 0.7888 1.0460 0.0518 1.0000 Uiso . . . . . . .
H271 H 0.4152 0.8206 0.9484 0.0525 1.0000 Uiso . . . . . . .
H281 H 0.5699 0.6468 0.9417 0.0327 1.0000 Uiso . . . . . . .
H302 H 0.6282 0.5168 0.9007 0.0449 1.0000 Uiso . . . . . . .
H301 H 0.5330 0.4388 0.8862 0.0445 1.0000 Uiso . . . . . . .
H303 H 0.5337 0.4972 0.8021 0.0451 1.0000 Uiso . . . . . . .
H313 H 0.0518 0.5790 0.9409 0.0615 1.0000 Uiso . . . . . . .
H312 H 0.0516 0.5096 0.8688 0.0608 1.0000 Uiso . . . . . . .
H311 H 0.0202 0.6020 0.8361 0.0615 1.0000 Uiso . . . . . . .
H121 H 0.0784 0.1682 0.8321 0.0412 1.0000 Uiso . . . . . . .
H81 H 0.1663 0.2719 0.7328 0.0323 1.0000 Uiso . . . . . . .
H71 H -0.2275 0.2965 0.8752 0.0546 1.0000 Uiso . . . . . . .
H61 H -0.1648 0.4547 0.8664 0.0631 1.0000 Uiso . . . . . . .
H51 H -0.1049 0.4786 0.7139 0.0561 1.0000 Uiso . . . . . . .

loop_
_atom_site_aniso_label
_atom_site_aniso_U_11
_atom_site_aniso_U_22
_atom_site_aniso_U_33
_atom_site_aniso_U_23
_atom_site_aniso_U_13
_atom_site_aniso_U_12
Br1 0.04585(16) 0.06220(19) 0.03524(14) -0.00682(11) 0.00731(11) -0.02622(12)
C2 0.0223(10) 0.0527(15) 0.0341(11) -0.0048(10) 0.0056(9) -0.0084(10)
Fe3 0.01737(14) 0.03848(18) 0.02860(16) -0.00375(12) 0.00606(11) -0.00242(12)
C4 0.0248(11) 0.0530(15) 0.0372(12) 0.0041(11) 0.0006(9) -0.0012(10)
C5 0.0244(11) 0.0491(16) 0.0650(17) 0.0019(13) -0.0019(11) 0.0046(11)
C6 0.0193(11) 0.070(2) 0.0692(19) -0.0258(15) 0.0063(11) 0.0046(12)
C7 0.0185(10) 0.082(2) 0.0424(13) -0.0161(13) 0.0108(9) -0.0082(11)
C8 0.0204(9) 0.0287(10) 0.0320(10) -0.0022(8) 0.0080(8) -0.0008(8)
C9 0.0174(8) 0.0292(10) 0.0263(10) -0.0008(8) 0.0046(7) 0.0008(8)
C10 0.0215(9) 0.0420(12) 0.0261(10) -0.0025(9) 0.0055(8) -0.0036(9)
C11 0.0280(11) 0.0472(14) 0.0315(11) 0.0061(10) 0.0080(9) -0.0064(10)
C12 0.0273(10) 0.0323(12) 0.0431(13) 0.0026(10) 0.0098(9) -0.0038(9)
B13 0.0160(9) 0.0252(11) 0.0259(10) 0.0019(8) 0.0027(8) 0.0049(8)
C14 0.0228(9) 0.0217(9) 0.0247(9) 0.0004(7) 0.0043(7) -0.0015(7)
C15 0.0258(9) 0.0227(10) 0.0280(10) -0.0010(8) 0.0088(8) -0.0025(8)
C16 0.0257(10) 0.0284(10) 0.0360(11) 0.0012(9) 0.0096(8) 0.0066(8)
C17 0.0410(12) 0.0280(11) 0.0358(12) -0.0067(9) 0.0181(10) -0.0041(9)
C18 0.0576(15) 0.0359(13) 0.0299(11) -0.0023(10) 0.0178(11) -0.0093(11)
C19 0.0530(14) 0.0305(12) 0.0277(11) 0.0053(9) 0.0056(10) -0.0047(10)
C20 0.0320(10) 0.0228(10) 0.0300(10) 0.0009(8) 0.0042(8) -0.0014(8)
C21 0.0414(13) 0.0326(12) 0.0417(13) 0.0085(10) 0.0027(10) 0.0108(10)
C22 0.107(3) 0.062(2) 0.0350(14) -0.0008(13) 0.0351(16) -0.0050(18)
C23 0.0221(9) 0.0250(10) 0.0250(9) -0.0002(8) 0.0056(7) 0.0025(8)
C24 0.0254(10) 0.0294(11) 0.0300(10) -0.0011(8) 0.0078(8) 0.0050(8)
C25 0.0326(11) 0.0264(10) 0.0263(10) -0.0009(8) 0.0071(8) 0.0090(8)
C26 0.0341(11) 0.0247(10) 0.0234(9) -0.0002(8) 0.0043(8) 0.0001(8)
C27 0.0438(13) 0.0290(11) 0.0314(11) -0.0044(9) 0.0061(9) -0.0016(10)
C28 0.0254(10) 0.0313(11) 0.0275(10) -0.0021(8) 0.0044(8) -0.0016(8)
C29 0.0243(9) 0.0262(10) 0.0241(9) -0.0001(8) 0.0051(7) 0.0031(8)
C30 0.0208(9) 0.0326(11) 0.0376(11) -0.0062(9) 0.0065(8) 0.0012(8)
C31 0.0266(11) 0.0379(13) 0.0594(15) -0.0121(11) 0.0144(10) 0.0039(10)

loop_
_atom_type_symbol
_atom_type_scat_dispersion_real
_atom_type_scat_dispersion_imag
_atom_type_scat_Cromer_Mann_a1
_atom_type_scat_Cromer_Mann_b1
_atom_type_scat_Cromer_Mann_a2
_atom_type_scat_Cromer_Mann_b2
_atom_type_scat_Cromer_Mann_a3
_atom_type_scat_Cromer_Mann_b3
_atom_type_scat_Cromer_Mann_a4
_atom_type_scat_Cromer_Mann_b4
_atom_type_scat_Cromer_Mann_c
_atom_type_scat_source
C 0.0033 0.0016 2.3100 20.8439 1.0200 10.2075 1.5886 0.5687 0.8650 51.6512 0.2156 'International Tables Vol C 4.2.6.8 and 6.1.1.4'
H 0.0000 0.0000 0.4930 10.5109 0.3229 26.1257 0.1402 3.1424 0.0408 57.7998 0.0030 'International Tables Vol C 4.2.6.8 and 6.1.1.4'
B 0.0013 0.0007 2.0545 23.2185 1.3326 1.0210 1.0979 60.3498 0.7068 0.1403 -0.1932 'International Tables Vol C 4.2.6.8 and 6.1.1.4'
Fe 0.3463 0.8444 11.7695 4.7611 7.3573 0.3072 3.5222 15.3535 2.3045 76.8805 1.0369 'International Tables Vol C 4.2.6.8 and 6.1.1.4'
Br -0.2901 2.4595 17.1789 2.1723 5.2358 16.5796 5.6377 0.2609 3.9851 41.4328 2.9557 'International Tables Vol C 4.2.6.8 and 6.1.1.4'

loop_
_geom_angle_atom_site_label_1
_geom_angle_site_symmetry_1
_geom_angle_atom_site_label_2
_geom_angle_site_symmetry_2
_geom_angle_atom_site_label_3
_geom_angle_site_symmetry_3
_geom_angle
_geom_angle_publ_flag
Br1 . C2 . Fe3 . 128.90(13) yes
Br1 . C2 . C4 . 124.87(19) yes
Fe3 . C2 . C4 . 70.70(13) yes
Br1 . C2 . C7 . 125.5(2) yes
Fe3 . C2 . C7 . 70.18(13) yes
C4 . C2 . C7 . 109.5(2) yes
C2 . Fe3 . C4 . 40.52(10) yes
C2 . Fe3 . C5 . 67.53(11) yes
C4 . Fe3 . C5 . 40.16(11) yes
C2 . Fe3 . C6 . 67.80(10) yes
C4 . Fe3 . C6 . 68.10(11) yes
C5 . Fe3 . C6 . 40.45(12) yes
C2 . Fe3 . C7 . 40.80(10) yes
C4 . Fe3 . C7 . 68.75(10) yes
C5 . Fe3 . C7 . 68.22(12) yes
C6 . Fe3 . C7 . 40.48(12) yes
C2 . Fe3 . C8 . 119.67(9) yes
C4 . Fe3 . C8 . 107.31(9) yes
C5 . Fe3 . C8 . 126.11(10) yes
C6 . Fe3 . C8 . 163.64(12) yes
C7 . Fe3 . C8 . 154.25(11) yes
C2 . Fe3 . C9 . 157.45(9) yes
C4 . Fe3 . C9 . 123.84(9) yes
C5 . Fe3 . C9 . 111.52(10) yes
C6 . Fe3 . C9 . 127.23(10) yes
C7 . Fe3 . C9 . 161.54(9) yes
C2 . Fe3 . C10 . 158.11(9) yes
C4 . Fe3 . C10 . 160.98(10) yes
C5 . Fe3 . C10 . 126.54(10) yes
C6 . Fe3 . C10 . 110.69(10) yes
C7 . Fe3 . C10 . 123.56(9) yes
C2 . Fe3 . C11 . 120.80(10) yes
C4 . Fe3 . C11 . 157.31(10) yes
C5 . Fe3 . C11 . 159.67(11) yes
C6 . Fe3 . C11 . 122.24(11) yes
C7 . Fe3 . C11 . 105.14(10) yes
C2 . Fe3 . C12 . 103.96(10) yes
C4 . Fe3 . C12 . 121.54(10) yes
C5 . Fe3 . C12 . 159.65(11) yes
C6 . Fe3 . C12 . 155.43(12) yes
C7 . Fe3 . C12 . 118.24(11) yes
C8 . Fe3 . C9 . 41.21(8) yes
C8 . Fe3 . C10 . 68.21(8) yes
C9 . Fe3 . C10 . 40.66(8) yes
C8 . Fe3 . C11 . 68.20(9) yes
C9 . Fe3 . C11 . 68.41(8) yes
C10 . Fe3 . C11 . 40.04(9) yes
C8 . Fe3 . C12 . 40.58(8) yes
C9 . Fe3 . C12 . 68.86(8) yes
C10 . Fe3 . C12 . 67.92(9) yes
C11 . Fe3 . C12 . 40.59(10) yes
C2 . C4 . Fe3 . 68.79(13) yes
C2 . C4 . C5 . 107.1(2) yes
Fe3 . C4 . C5 . 70.22(14) yes
C2 . C4 . H41 . 125.6 no
Fe3 . C4 . H41 . 125.1 no
C5 . C4 . H41 . 127.3 no
C4 . C5 . Fe3 . 69.62(15) yes
C4 . C5 . C6 . 108.3(3) yes
Fe3 . C5 . C6 . 69.40(16) yes
C4 . C5 . H51 . 126.2 no
Fe3 . C5 . H51 . 125.4 no
C6 . C5 . H51 . 125.4 no
C5 . C6 . Fe3 . 70.15(14) yes
C5 . C6 . C7 . 108.4(2) yes
Fe3 . C6 . C7 . 69.47(15) yes
C5 . C6 . H61 . 125.7 no
Fe3 . C6 . H61 . 127.0 no
C7 . C6 . H61 . 125.9 no
C2 . C7 . C6 . 106.7(2) yes
C2 . C7 . Fe3 . 69.02(12) yes
C6 . C7 . Fe3 . 70.05(13) yes
C2 . C7 . H71 . 126.5 no
C6 . C7 . H71 . 126.8 no
Fe3 . C7 . H71 . 126.1 no
Fe3 . C8 . C9 . 71.62(11) yes
Fe3 . C8 . C12 . 70.34(12) yes
C9 . C8 . C12 . 109.48(19) yes
Fe3 . C8 . H81 . 124.7 no
C9 . C8 . H81 . 125.6 no
C12 . C8 . H81 . 124.9 no
C8 . C9 . Fe3 . 67.17(11) yes
C8 . C9 . C10 . 104.97(18) yes
Fe3 . C9 . C10 . 68.70(11) yes
C8 . C9 . B13 . 124.95(18) yes
Fe3 . C9 . B13 . 130.87(14) yes
C10 . C9 . B13 . 129.97(19) yes
C9 . C10 . Fe3 . 70.64(11) yes
C9 . C10 . C11 . 109.57(19) yes
Fe3 . C10 . C11 . 69.76(12) yes
C9 . C10 . H101 . 125.2 no
Fe3 . C10 . H101 . 126.1 no
C11 . C10 . H101 . 125.3 no
C10 . C11 . Fe3 . 70.21(13) yes
C10 . C11 . C12 . 108.19(19) yes
Fe3 . C11 . C12 . 69.26(13) yes
C10 . C11 . H111 . 125.5 no
Fe3 . C11 . H111 . 127.4 no
C12 . C11 . H111 . 126.2 no
C11 . C12 . C8 . 107.8(2) yes
C11 . C12 . Fe3 . 70.14(14) yes
C8 . C12 . Fe3 . 69.08(12) yes
C11 . C12 . H121 . 125.9 no
C8 . C12 . H121 . 126.4 no
Fe3 . C12 . H121 . 124.8 no
C9 . B13 . C14 . 117.59(17) yes
C9 . B13 . C23 . 125.06(18) yes
C14 . B13 . C23 . 117.25(17) yes
B13 . C14 . C15 . 123.26(17) yes
B13 . C14 . C20 . 119.31(18) yes
C15 . C14 . C20 . 117.38(18) yes
C14 . C15 . C16 . 123.07(18) yes
C14 . C15 . C17 . 120.17(19) yes
C16 . C15 . C17 . 116.73(19) yes
C15 . C16 . H161 . 109.7 no
C15 . C16 . H163 . 112.8 no
H161 . C16 . H163 . 108.2 no
C15 . C16 . H162 . 110.5 no
H161 . C16 . H162 . 106.9 no
H163 . C16 . H162 . 108.6 no
C15 . C17 . C18 . 122.3(2) yes
C15 . C17 . H171 . 119.0 no
C18 . C17 . H171 . 118.7 no
C17 . C18 . C19 . 117.5(2) yes
C17 . C18 . C22 . 121.0(2) yes
C19 . C18 . C22 . 121.5(2) yes
C18 . C19 . C20 . 122.2(2) yes
C18 . C19 . H191 . 119.8 no
C20 . C19 . H191 . 118.0 no
C14 . C20 . C19 . 120.4(2) yes
C14 . C20 . C21 . 121.28(19) yes
C19 . C20 . C21 . 118.3(2) yes
C20 . C21 . H212 . 111.2 no
C20 . C21 . H211 . 111.4 no
H212 . C21 . H211 . 108.3 no
C20 . C21 . H213 . 111.3 no
H212 . C21 . H213 . 106.9 no
H211 . C21 . H213 . 107.6 no
C18 . C22 . H221 . 110.5 no
C18 . C22 . H222 . 111.9 no
H221 . C22 . H222 . 107.3 no
C18 . C22 . H223 . 110.6 no
H221 . C22 . H223 . 107.9 no
H222 . C22 . H223 . 108.5 no
B13 . C23 . C24 . 124.56(17) yes
B13 . C23 . C29 . 119.26(17) yes
C24 . C23 . C29 . 116.00(18) yes
C23 . C24 . C25 . 121.21(19) yes
C23 . C24 . C31 . 122.58(19) yes
C25 . C24 . C31 . 116.15(19) yes
C24 . C25 . C26 . 122.24(19) yes
C24 . C25 . H251 . 118.5 no
C26 . C25 . H251 . 119.2 no
C25 . C26 . C27 . 121.6(2) yes
C25 . C26 . C28 . 117.26(19) yes
C27 . C26 . C28 . 121.1(2) yes
C26 . C27 . H273 . 109.8 no
C26 . C27 . H272 . 109.7 no
H273 . C27 . H272 . 109.0 no
C26 . C27 . H271 . 110.5 no
H273 . C27 . H271 . 109.5 no
H272 . C27 . H271 . 108.3 no
C26 . C28 . C29 . 122.40(19) yes
C26 . C28 . H281 . 119.3 no
C29 . C28 . H281 . 118.2 no
C23 . C29 . C28 . 120.73(18) yes
C23 . C29 . C30 . 122.41(18) yes
C28 . C29 . C30 . 116.82(18) yes
C29 . C30 . H302 . 110.0 no
C29 . C30 . H301 . 111.3 no
H302 . C30 . H301 . 108.4 no
C29 . C30 . H303 . 110.7 no
H302 . C30 . H303 . 107.8 no
H301 . C30 . H303 . 108.5 no
C24 . C31 . H313 . 111.0 no
C24 . C31 . H312 . 113.0 no
H313 . C31 . H312 . 106.6 no
C24 . C31 . H311 . 111.3 no
H313 . C31 . H311 . 108.1 no
H312 . C31 . H311 . 106.6 no

loop_
_geom_bond_atom_site_label_1
_geom_bond_site_symmetry_1
_geom_bond_atom_site_label_2
_geom_bond_site_symmetry_2
_geom_bond_distance
_geom_bond_publ_flag
Br1 . C2 . 1.879(3) yes
C2 . Fe3 . 2.031(2) yes
C2 . C4 . 1.415(3) yes
C2 . C7 . 1.421(3) yes
Fe3 . C4 . 2.056(2) yes
Fe3 . C5 . 2.064(3) yes
Fe3 . C6 . 2.054(3) yes
Fe3 . C7 . 2.046(2) yes
Fe3 . C8 . 2.031(2) yes
Fe3 . C9 . 2.0909(19) yes
Fe3 . C10 . 2.065(2) yes
Fe3 . C11 . 2.059(2) yes
Fe3 . C12 . 2.047(2) yes
C4 . C5 . 1.415(4) yes
C4 . H41 . 0.966 no
C5 . C6 . 1.424(4) yes
C5 . H51 . 0.982 no
C6 . C7 . 1.419(4) yes
C6 . H61 . 0.966 no
C7 . H71 . 0.973 no
C8 . C9 . 1.451(3) yes
C8 . C12 . 1.414(3) yes
C8 . H81 . 0.968 no
C9 . C10 . 1.444(3) yes
C9 . B13 . 1.552(3) yes
C10 . C11 . 1.412(3) yes
C10 . H101 . 0.964 no
C11 . C12 . 1.424(3) yes
C11 . H111 . 0.979 no
C12 . H121 . 0.969 no
B13 . C14 . 1.589(3) yes
B13 . C23 . 1.595(3) yes
C14 . C15 . 1.412(3) yes
C14 . C20 . 1.418(3) yes
C15 . C16 . 1.510(3) yes
C15 . C17 . 1.395(3) yes
C16 . H161 . 0.956 no
C16 . H163 . 0.955 no
C16 . H162 . 0.971 no
C17 . C18 . 1.387(3) yes
C17 . H171 . 0.975 no
C18 . C19 . 1.383(4) yes
C18 . C22 . 1.511(3) yes
C19 . C20 . 1.392(3) yes
C19 . H191 . 0.951 no
C20 . C21 . 1.507(3) yes
C21 . H212 . 0.953 no
C21 . H211 . 0.956 no
C21 . H213 . 0.949 no
C22 . H221 . 0.954 no
C22 . H222 . 0.969 no
C22 . H223 . 0.949 no
C23 . C24 . 1.419(3) yes
C23 . C29 . 1.426(3) yes
C24 . C25 . 1.393(3) yes
C24 . C31 . 1.507(3) yes
C25 . C26 . 1.381(3) yes
C25 . H251 . 0.933 no
C26 . C27 . 1.507(3) yes
C26 . C28 . 1.388(3) yes
C27 . H273 . 0.965 no
C27 . H272 . 0.956 no
C27 . H271 . 0.966 no
C28 . C29 . 1.392(3) yes
C28 . H281 . 0.934 no
C29 . C30 . 1.509(3) yes
C30 . H302 . 0.960 no
C30 . H301 . 0.956 no
C30 . H303 . 0.954 no
C31 . H313 . 0.950 no
C31 . H312 . 0.952 no
C31 . H311 . 0.952 no
